data_7240994
loop_
_publ_author_name
'Zhang, Yu'
'Yang, Qing Feng'
'Li, Xiaoping'
'Miao, Chengxia'
'Hou, Qin'
'Ai, Shiyun'

_publ_section_title
;
 One Cu(I)-I coordination polymer fluorescent chemosensor with amino-rich
 sites for nitro aromatic compounds (NACs) detection in water
;
_journal_name_full CrystEngComm
_journal_paper_doi 10.1039/D0CE00835D
_journal_year 2020
_chemical_formula_moiety 'C6 H12 Cu2 I2 N12'
_chemical_formula_sum 'C6 H12 Cu2 I2 N12'
_chemical_formula_weight 633.16
_space_group_crystal_system triclinic
_space_group_IT_number 2
_space_group_name_Hall '-P 1'
_space_group_name_H-M_alt 'P -1'
_atom_sites_solution_hydrogens mixed
_atom_sites_solution_primary dual
_audit_creation_date 2020-07-05
_audit_creation_method
;
Olex2 1.2
(compiled 2017.08.10 svn.r3458 for OlexSys, GUI svn.r5381)
;
_audit_update_record
;
2020-07-10 deposited with the CCDC.	2020-08-04 downloaded from the CCDC.
;
_cell_angle_alpha 82.327(6)
_cell_angle_beta 80.162(6)
_cell_angle_gamma 77.648(6)
_cell_formula_units_Z 1
_cell_length_a 4.0787(3)
_cell_length_b 9.0943(6)
_cell_length_c 10.9148(7)
_cell_measurement_reflns_used 2062
_cell_measurement_temperature 293(2)
_cell_measurement_theta_max 27.9230
_cell_measurement_theta_min 3.8020
_cell_volume 387.69(5)
_computing_cell_refinement 'CrysAlisPro 1.171.38.41 (Rigaku OD, 2015)'
_computing_data_collection 'CrysAlisPro 1.171.38.41 (Rigaku OD, 2015)'
_computing_data_reduction 'CrysAlisPro 1.171.38.41 (Rigaku OD, 2015)'
_computing_molecular_graphics 'Olex2 (Dolomanov et al., 2009)'
_computing_publication_material 'Olex2 (Dolomanov et al., 2009)'
_computing_structure_refinement 'ShelXL (Sheldrick, 2015)'
_computing_structure_solution 'ShelXT (Sheldrick, 2015)'
_diffrn_ambient_temperature 293(2)
_diffrn_detector 'CCD plate'
_diffrn_detector_area_resol_mean 15.9737
_diffrn_detector_type Eos
_diffrn_measured_fraction_theta_full 0.992
_diffrn_measured_fraction_theta_max 0.992
_diffrn_measurement_details
;
List of Runs (angles in degrees, time in seconds):

  # Type    Start    End  Width  t~exp~   \w     \q     \k     \f   Frames
#--------------------------------------------------------------------------
  1  \w     -3.00  88.00   1.00    1.00    --   18.81  57.00 150.00   91
  2  \w    -13.00  90.00   1.00    1.00    --   18.81  77.00-120.00  103
  3  \w    -13.00  90.00   1.00    1.00    --   18.81  77.00  30.00  103
  4  \w    -50.00  40.00   1.00    1.00    --   18.81 -57.00 -90.00   90
  5  \w    -50.00   6.00   1.00    1.00    --   18.81 -57.00   0.00   56
;
_diffrn_measurement_device 'four-circle diffractometer'
_diffrn_measurement_device_type 'SuperNova, Dual, Cu at zero, Eos'
_diffrn_measurement_method '\w scans'
_diffrn_orient_matrix_type 'CrysAlisPro convention (1999,Acta A55,543-557)'
_diffrn_orient_matrix_UB_11 -0.1532167000
_diffrn_orient_matrix_UB_12 -0.0037923000
_diffrn_orient_matrix_UB_13 -0.0208063000
_diffrn_orient_matrix_UB_21 -0.0534437000
_diffrn_orient_matrix_UB_22 -0.0385856000
_diffrn_orient_matrix_UB_23 0.0584519000
_diffrn_orient_matrix_UB_31 -0.0778503000
_diffrn_orient_matrix_UB_32 0.0702630000
_diffrn_orient_matrix_UB_33 0.0233479000
_diffrn_radiation_monochromator mirror
_diffrn_radiation_probe x-ray
_diffrn_radiation_type MoK\a
_diffrn_radiation_wavelength 0.71073
_diffrn_reflns_av_R_equivalents 0.0332
_diffrn_reflns_av_unetI/netI 0.0486
_diffrn_reflns_Laue_measured_fraction_full 0.992
_diffrn_reflns_Laue_measured_fraction_max 0.992
_diffrn_reflns_limit_h_max 4
_diffrn_reflns_limit_h_min -4
_diffrn_reflns_limit_k_max 10
_diffrn_reflns_limit_k_min -10
_diffrn_reflns_limit_l_max 10
_diffrn_reflns_limit_l_min -13
_diffrn_reflns_number 2914
_diffrn_reflns_point_group_measured_fraction_full 0.992
_diffrn_reflns_point_group_measured_fraction_max 0.992
_diffrn_reflns_theta_full 25.242
_diffrn_reflns_theta_max 25.347
_diffrn_reflns_theta_min 3.134
_diffrn_source 'micro-focus sealed X-ray tube'
_diffrn_source_type 'SuperNova (Mo) X-ray Source'
_exptl_absorpt_coefficient_mu 6.740
_exptl_absorpt_correction_T_max 1.00000
_exptl_absorpt_correction_T_min 0.51110
_exptl_absorpt_correction_type multi-scan
_exptl_absorpt_process_details
;
CrysAlisPro 1.171.38.41 (Rigaku Oxford Diffraction, 2015)
Empirical absorption correction using spherical harmonics,
 implemented in SCALE3 ABSPACK scaling algorithm.
;
_exptl_crystal_colour yellow
_exptl_crystal_density_diffrn 2.712
_exptl_crystal_density_method 'not measured'
_exptl_crystal_description columnar
_exptl_crystal_F_000 296
_exptl_crystal_size_max 0.26
_exptl_crystal_size_mid 0.21
_exptl_crystal_size_min 0.16
_refine_diff_density_max 0.543
_refine_diff_density_min -0.657
_refine_diff_density_rms 0.122
_refine_ls_extinction_coef 0.0042(8)
_refine_ls_extinction_expression Fc^*^=kFc[1+0.001xFc^2^\l^3^/sin(2\q)]^-1/4^
_refine_ls_extinction_method 'SHELXL-2018/3 (Sheldrick 2018)'
_refine_ls_goodness_of_fit_ref 1.044
_refine_ls_hydrogen_treatment constr
_refine_ls_matrix_type full
_refine_ls_number_parameters 103
_refine_ls_number_reflns 1390
_refine_ls_number_restraints 0
_refine_ls_restrained_S_all 1.044
_refine_ls_R_factor_all 0.0299
_refine_ls_R_factor_gt 0.0259
_refine_ls_shift/su_max 0.001
_refine_ls_shift/su_mean 0.000
_refine_ls_structure_factor_coef Fsqd
_refine_ls_weighting_details 'w=1/[\s^2^(Fo^2^)+(0.0120P)^2^] where P=(Fo^2^+2Fc^2^)/3'
_refine_ls_weighting_scheme calc
_refine_ls_wR_factor_gt 0.0492
_refine_ls_wR_factor_ref 0.0521
_reflns_Friedel_coverage 0.000
_reflns_number_gt 1259
_reflns_number_total 1390
_reflns_threshold_expression 'I > 2\s(I)'
_cod_data_source_file d0ce00835d2.cif
_cod_data_source_block 170814hq5
_cod_database_code 7240994
_shelx_shelxl_version_number 2018/3
_chemical_oxdiff_formula 'C H N Br Cu'
_shelx_space_group_comment
;
The symmetry employed for this shelxl refinement is uniquely defined
by the following loop, which should always be used as a source of
symmetry information in preference to the above space-group names.
They are only intended as comments.
;
_reflns_odcompleteness_completeness 99.81
_reflns_odcompleteness_iscentric 1
_reflns_odcompleteness_theta 26.32
_olex2_refinement_description
;
1. Fixed Uiso
 At 1.2 times of:
  All N(H,H) groups
2.a Rotating group:
 N4(H4A,H4B), N5(H5A,H5B)
2.b X=CH2 refined with riding coordinates:
 N6(H6A,H6B)
;
_olex2_submission_special_instructions 'No special instructions were received'
_oxdiff_exptl_absorpt_empirical_details
;
Empirical correction (ABSPACK) includes:
- Absorption correction using spherical harmonics
- Frame scaling
;
_oxdiff_exptl_absorpt_empirical_full_max 1.664
_oxdiff_exptl_absorpt_empirical_full_min 0.692

loop_
_space_group_symop_operation_xyz
'x, y, z'
'-x, -y, -z'

loop_
_atom_site_label
_atom_site_type_symbol
_atom_site_fract_x
_atom_site_fract_y
_atom_site_fract_z
_atom_site_U_iso_or_equiv
_atom_site_adp_type
_atom_site_occupancy
_atom_site_site_symmetry_order
_atom_site_calc_flag
_atom_site_refinement_flags_posn
_atom_site_refinement_flags_adp
_atom_site_refinement_flags_occupancy
_atom_site_disorder_assembly
_atom_site_disorder_group
I1 I 0.12779(7) 0.69117(3) 0.41383(3) 0.02628(15) Uani 1 1 d . . . . .
Cu1 Cu 0.57492(16) 0.60688(7) 0.57099(6) 0.0390(2) Uani 1 1 d . . . . .
N1 N 0.4282(9) 0.6968(4) 0.7356(4) 0.0260(9) Uani 1 1 d . . . . .
N6 N 0.1812(10) 0.4956(4) 0.8268(4) 0.0365(11) Uani 1 1 d . . . . .
H6A H 0.085803 0.446042 0.890726 0.044 Uiso 1 1 calc R . . . .
H6B H 0.213018 0.463328 0.754327 0.044 Uiso 1 1 calc R . . . .
N3 N 0.2240(10) 0.6674(4) 0.9547(4) 0.0282(9) Uani 1 1 d . . . . .
N2 N 0.4590(10) 0.8837(4) 0.8664(4) 0.0335(10) Uani 1 1 d . . . . .
N4 N 0.6060(12) 0.9197(5) 0.6536(4) 0.0484(12) Uani 1 1 d . . . . .
H4A H 0.737725 0.975067 0.674816 0.058 Uiso 1 1 d GR . . . .
H4B H 0.733422 0.868918 0.592316 0.058 Uiso 1 1 d GR . . . .
N5 N 0.3000(12) 0.8404(5) 1.0765(4) 0.0520(13) Uani 1 1 d . . . . .
H5A H 0.302280 0.936404 1.068677 0.062 Uiso 1 1 d GR . . . .
H5B H 0.112019 0.824784 1.122757 0.062 Uiso 1 1 d GR . . . .
C2 C 0.2799(11) 0.6229(5) 0.8401(5) 0.0252(11) Uani 1 1 d . . . . .
C3 C 0.3263(12) 0.7973(5) 0.9619(5) 0.0299(11) Uani 1 1 d . . . . .
C1 C 0.4987(12) 0.8314(5) 0.7563(5) 0.0294(11) Uani 1 1 d . . . . .

loop_
_atom_site_aniso_label
_atom_site_aniso_U_11
_atom_site_aniso_U_22
_atom_site_aniso_U_33
_atom_site_aniso_U_23
_atom_site_aniso_U_13
_atom_site_aniso_U_12
I1 0.0290(2) 0.0272(2) 0.0239(2) -0.00225(13) 0.00003(14) -0.01163(13)
Cu1 0.0502(4) 0.0418(4) 0.0261(4) -0.0092(3) -0.0009(3) -0.0115(3)
N1 0.034(2) 0.024(2) 0.022(2) -0.0070(17) 0.0013(18) -0.0099(17)
N6 0.056(3) 0.036(2) 0.023(3) -0.010(2) 0.005(2) -0.026(2)
N3 0.043(2) 0.025(2) 0.019(2) -0.0041(18) 0.0000(19) -0.0139(18)
N2 0.051(3) 0.026(2) 0.025(3) -0.0063(19) 0.004(2) -0.0158(19)
N4 0.079(3) 0.035(3) 0.030(3) -0.006(2) 0.016(3) -0.026(2)
N5 0.089(4) 0.044(3) 0.029(3) -0.013(2) 0.012(3) -0.036(3)
C2 0.029(3) 0.024(3) 0.023(3) -0.003(2) -0.004(2) -0.006(2)
C3 0.048(3) 0.022(3) 0.022(3) -0.007(2) -0.001(2) -0.012(2)
C1 0.037(3) 0.021(2) 0.029(3) -0.002(2) -0.001(2) -0.006(2)

loop_
_atom_type_symbol
_atom_type_description
_atom_type_scat_dispersion_real
_atom_type_scat_dispersion_imag
_atom_type_scat_source
C C 0.0033 0.0016 'International Tables Vol C Tables 4.2.6.8 and 6.1.1.4'
H H 0.0000 0.0000 'International Tables Vol C Tables 4.2.6.8 and 6.1.1.4'
Cu Cu 0.3201 1.2651 'International Tables Vol C Tables 4.2.6.8 and 6.1.1.4'
I I -0.4742 1.8119 'International Tables Vol C Tables 4.2.6.8 and 6.1.1.4'
N N 0.0061 0.0033 'International Tables Vol C Tables 4.2.6.8 and 6.1.1.4'

loop_
_geom_angle_atom_site_label_1
_geom_angle_atom_site_label_2
_geom_angle_atom_site_label_3
_geom_angle
_geom_angle_site_symmetry_1
_geom_angle_site_symmetry_3
_geom_angle_publ_flag
Cu1 I1 Cu1 64.54(2) . 2_666 ?
Cu1 I1 Cu1 97.77(2) . 1_455 ?
Cu1 I1 Cu1 87.03(2) 2_666 1_455 ?
I1 Cu1 I1 92.97(2) 2_666 1_655 ?
I1 Cu1 I1 115.46(2) . 2_666 ?
I1 Cu1 I1 97.77(2) . 1_655 ?
I1 Cu1 Cu1 59.03(2) . 2_666 ?
I1 Cu1 Cu1 100.01(3) 1_655 2_666 ?
I1 Cu1 Cu1 56.43(2) 2_666 2_666 ?
N1 Cu1 I1 118.21(11) . 1_655 ?
N1 Cu1 I1 115.52(11) . 2_666 ?
N1 Cu1 I1 114.02(11) . . ?
N1 Cu1 Cu1 141.71(11) . 2_666 ?
C2 N1 Cu1 123.2(3) . . ?
C2 N1 C1 113.4(4) . . ?
C1 N1 Cu1 123.2(3) . . ?
H6A N6 H6B 120.0 . . ?
C2 N6 H6A 120.0 . . ?
C2 N6 H6B 120.0 . . ?
C2 N3 C3 114.6(4) . . ?
C1 N2 C3 114.9(4) . . ?
H4A N4 H4B 105.1 . . ?
C1 N4 H4A 108.6 . . ?
C1 N4 H4B 114.6 . . ?
H5A N5 H5B 108.9 . . ?
C3 N5 H5A 108.0 . . ?
C3 N5 H5B 111.4 . . ?
N6 C2 N1 117.4(4) . . ?
N3 C2 N1 125.3(4) . . ?
N3 C2 N6 117.3(4) . . ?
N2 C3 N3 126.0(4) . . ?
N2 C3 N5 117.3(4) . . ?
N5 C3 N3 116.7(4) . . ?
N2 C1 N1 125.7(4) . . ?
N2 C1 N4 118.0(4) . . ?
N4 C1 N1 116.3(4) . . ?

loop_
_geom_bond_atom_site_label_1
_geom_bond_atom_site_label_2
_geom_bond_distance
_geom_bond_site_symmetry_2
_geom_bond_publ_flag
I1 Cu1 2.6412(7) . ?
I1 Cu1 2.7716(8) 1_455 ?
I1 Cu1 2.7180(7) 2_666 ?
Cu1 Cu1 2.8619(12) 2_666 ?
Cu1 N1 2.018(4) . ?
N1 C2 1.361(6) . ?
N1 C1 1.370(6) . ?
N6 H6A 0.8600 . ?
N6 H6B 0.8600 . ?
N6 C2 1.337(5) . ?
N3 C2 1.333(6) . ?
N3 C3 1.350(5) . ?
N2 C3 1.329(6) . ?
N2 C1 1.322(6) . ?
N4 H4A 0.8862 . ?
N4 H4B 0.8900 . ?
N4 C1 1.354(6) . ?
N5 H5A 0.8681 . ?
N5 H5B 0.8703 . ?
N5 C3 1.340(6) . ?

loop_
_geom_hbond_atom_site_label_D
_geom_hbond_atom_site_label_H
_geom_hbond_atom_site_label_A
_geom_hbond_distance_DH
_geom_hbond_distance_HA
_geom_hbond_distance_DA
_geom_hbond_angle_DHA
_geom_hbond_site_symmetry_A
_geom_hbond_publ_flag
N6 H6A N3 0.86 2.21 3.062(6) 172.3 2_567 yes
N5 H5A N2 0.87 2.31 3.055(5) 143.4 2_677 yes
